data_2010189
loop_
_publ_author_name
'Pajunen, Aarne'
'Brunow, G\"osta'
'Set\"al\"a, Harri'

_publ_section_title
;Dimethyl-1-(4-acetoxy-3,5-dimethoxyphenyl)-4,7,9-trimethoxy-8-oxospiro[4.5]deca-6,9-diene-<i>trans</i>-2,3-dicarboxylate
 acetone solvate
;
_journal_issue 11
_journal_name_full 'Acta Crystallographica Section C'
_journal_page_first 1823
_journal_page_last 1825
_journal_paper_doi 10.1107/S0108270194006979
_journal_volume 50
_journal_year 1994
_chemical_formula_structural 'C27 H32 O12 , C3 H6 O1'
_chemical_formula_sum 'C30 H38 O13'
_chemical_formula_weight 606.60
_chemical_name_systematic
;
 Dimethyl 1-(4-acetoxy-3,5-dimethoxyphenyl)-4,7,9-trimethoxy-
 8-oxospiro[4.5]deca-6,9-diene-trans-2,3-dicarboxylate acetone solvate
;
_space_group_IT_number 2
_symmetry_cell_setting triclinic
_symmetry_space_group_name_Hall '-P 1'
_symmetry_space_group_name_H-M 'P -1'
_audit_creation_method SHELXL
_cell_angle_alpha 76.46(5)
_cell_angle_beta 78.46(4)
_cell_angle_gamma 72.77(5)
_cell_formula_units_Z 2
_cell_length_a 9.278(4)
_cell_length_b 11.635(8)
_cell_length_c 15.812(4)
_cell_measurement_reflns_used 20
_cell_measurement_temperature 297(2)
_cell_measurement_theta_max 14
_cell_measurement_theta_min 7
_cell_volume 1569.2(14)
_computing_cell_refinement 'Nicolet P3'
_computing_data_collection 'Nicolet P3 software (Nicolet, 1980)'
_computing_data_reduction 'Nicolet P3'
_computing_molecular_graphics 'SHELXTL-Plus (Sheldrick, 1991)'
_computing_publication_material SHELXL93
_computing_structure_refinement 'SHELXL93 (Sheldrick, 1994)'
_computing_structure_solution 'SHELXS86 (Sheldrick, 1990)'
_diffrn_ambient_temperature 297(2)
_diffrn_measurement_device 'Nicolet P3'
_diffrn_measurement_method \w-2\q
_diffrn_radiation_monochromator graphite
_diffrn_radiation_source 'fine-focus sealed tube'
_diffrn_radiation_type MoK\a
_diffrn_radiation_wavelength 0.71069
_diffrn_reflns_av_R_equivalents 0.0370
_diffrn_reflns_av_sigmaI/netI 0.0576
_diffrn_reflns_limit_h_max 11
_diffrn_reflns_limit_h_min 0
_diffrn_reflns_limit_k_max 13
_diffrn_reflns_limit_k_min -13
_diffrn_reflns_limit_l_max 18
_diffrn_reflns_limit_l_min -18
_diffrn_reflns_number 5890
_diffrn_reflns_theta_max 25.00
_diffrn_reflns_theta_min 1.87
_diffrn_standards_decay_% insignificant
_diffrn_standards_interval_count 60
_diffrn_standards_number 5
_exptl_absorpt_coefficient_mu 0.101
_exptl_absorpt_correction_T_max 0.992
_exptl_absorpt_correction_T_min 0.795
_exptl_absorpt_correction_type empirical
_exptl_crystal_colour Colourless
_exptl_crystal_density_diffrn 1.284
_exptl_crystal_description 'transparent block'
_exptl_crystal_F_000 644
_exptl_crystal_size_max 0.40
_exptl_crystal_size_mid 0.30
_exptl_crystal_size_min 0.30
_refine_diff_density_max 0.68
_refine_diff_density_min -0.26
_refine_ls_extinction_method none
_refine_ls_goodness_of_fit_all 1.007
_refine_ls_goodness_of_fit_obs 1.353
_refine_ls_hydrogen_treatment 'H atoms refined as riding model'
_refine_ls_matrix_type full
_refine_ls_number_parameters 368
_refine_ls_number_reflns 5509
_refine_ls_number_restraints 0
_refine_ls_restrained_S_all 1.013
_refine_ls_restrained_S_obs 1.353
_refine_ls_R_factor_all 0.1716
_refine_ls_R_factor_obs 0.0955
_refine_ls_shift/esd_max 0.39
_refine_ls_shift/esd_mean 0.020
_refine_ls_structure_factor_coef Fsqd
_refine_ls_weighting_scheme
; calc w = 1/[\s^2^(F~o~^2^) + (0.1947P)^2^]
where P = (F~o~^2^ + 2F~c~^2^)/3
;
_refine_ls_wR_factor_all 0.3174
_refine_ls_wR_factor_obs 0.2855
_reflns_number_observed 2598
_reflns_number_total 5514
_reflns_observed_criterion >2\s(I)
_cod_data_source_file hr1032.cif
_cod_data_source_block spiro
_cod_depositor_comments
;
 Marking attached hydrogen atoms.

 Antanas Vaitkus,
 2017-03-27

The following automatic conversions were performed:
'_symmetry_cell_setting' value 'Triclinic' changed to 'triclinic'
according to '/home/saulius/struct/CIF-dictionaries/cif_core.dic'
dictionary named 'cif_core.dic' version 2.4.1 from 2010-06-29.

Automatic conversion script
Id: cif_fix_enum 1527 2010-12-29 10:47:43Z saulius 

The following automatic conversions were performed:

'_symmetry_cell_setting' value 'Triclinic' changed to 'triclinic'
according to /home/saulius/struct/CIF-dictionaries/cif_core.dic
dictionary named 'cif_core.dic' version 2.4.1 from 2010-06-29.

Automatic conversion script
Id: cif_fix_values 1715 2011-07-08 13:25:40Z adriana 
;
_cod_original_cell_volume 1569.2(13)
_cod_database_code 2010189

loop_
_symmetry_equiv_pos_as_xyz
'x, y, z'
'-x, -y, -z'

loop_
_atom_site_aniso_label
_atom_site_aniso_U_11
_atom_site_aniso_U_22
_atom_site_aniso_U_33
_atom_site_aniso_U_12
_atom_site_aniso_U_13
_atom_site_aniso_U_23
O1 0.126(3) 0.085(3) 0.093(3) -0.032(2) 0.005(2) -0.004(2)
O2 0.149(4) 0.099(3) 0.144(4) -0.072(3) 0.028(3) -0.008(3)
O3 0.148(3) 0.071(2) 0.105(3) -0.047(2) 0.005(2) -0.010(2)
O4 0.090(3) 0.110(3) 0.129(3) -0.038(2) -0.017(2) -0.014(2)
O5 0.186(5) 0.146(4) 0.110(4) -0.061(4) -0.022(3) -0.047(3)
O6 0.198(5) 0.135(4) 0.138(4) -0.085(4) -0.063(3) -0.025(3)
O7 0.150(3) 0.089(2) 0.073(2) -0.065(2) -0.012(2) -0.002(2)
O8 0.119(3) 0.069(2) 0.087(2) -0.043(2) -0.010(2) -0.002(2)
O9 0.091(3) 0.087(2) 0.128(3) -0.022(2) -0.015(2) -0.044(2)
O10 0.073(2) 0.089(2) 0.095(2) -0.038(2) -0.006(2) -0.027(2)
O11 0.123(3) 0.167(4) 0.096(3) -0.084(3) -0.023(2) 0.003(3)
O12 0.090(2) 0.082(2) 0.139(3) -0.023(2) -0.026(2) -0.050(2)
C1 0.113(4) 0.067(3) 0.068(3) -0.041(3) -0.018(3) -0.003(2)
C2 0.094(4) 0.087(4) 0.066(3) -0.036(3) 0.001(3) -0.002(2)
C3 0.120(4) 0.077(3) 0.085(3) -0.049(3) -0.007(3) 0.001(3)
C4 0.107(4) 0.069(3) 0.071(3) -0.039(3) -0.008(3) -0.006(2)
C5 0.102(4) 0.072(3) 0.069(3) -0.039(3) -0.013(2) -0.006(2)
C6 0.089(3) 0.072(3) 0.066(3) -0.038(2) -0.007(2) -0.002(2)
C7 0.109(4) 0.084(3) 0.073(3) -0.053(3) -0.021(3) 0.002(2)
C8 0.106(4) 0.090(3) 0.080(3) -0.057(3) -0.020(3) -0.002(3)
C9 0.098(3) 0.072(3) 0.068(3) -0.045(3) -0.019(2) -0.003(2)
C10 0.084(3) 0.071(3) 0.070(3) -0.038(2) -0.004(2) -0.009(2)
C11 0.084(3) 0.067(3) 0.060(3) -0.034(3) -0.001(2) -0.013(2)
C12 0.100(4) 0.069(3) 0.070(3) -0.044(3) 0.003(2) -0.025(2)
C13 0.079(3) 0.071(3) 0.085(3) -0.033(3) -0.003(2) -0.020(2)
C14 0.076(3) 0.080(3) 0.070(3) -0.039(3) 0.003(2) -0.020(2)
C15 0.083(3) 0.073(3) 0.080(3) -0.038(3) -0.002(2) -0.019(2)
C16 0.081(3) 0.066(3) 0.080(3) -0.035(2) -0.005(2) -0.012(2)
C17 0.126(5) 0.126(6) 0.101(4) -0.028(4) 0.015(4) -0.006(4)
C18 0.206(8) 0.079(4) 0.125(5) -0.046(5) -0.006(5) -0.011(4)
C19 0.089(4) 0.143(6) 0.163(6) -0.053(4) -0.027(4) 0.002(5)
C20 0.192(8) 0.087(4) 0.106(5) -0.073(5) -0.054(5) 0.010(4)
C22 0.094(3) 0.070(3) 0.073(3) -0.040(3) -0.018(2) -0.003(2)
C23 0.134(5) 0.074(3) 0.118(4) -0.047(3) -0.017(4) 0.010(3)
C24 0.103(4) 0.097(4) 0.156(6) -0.026(3) -0.014(4) -0.050(4)
C25 0.095(4) 0.078(3) 0.097(4) -0.039(3) -0.020(3) -0.019(3)
C26 0.101(4) 0.107(4) 0.131(5) -0.030(3) -0.038(4) -0.026(4)
C27 0.108(4) 0.084(4) 0.108(4) -0.045(3) -0.002(3) -0.030(3)

loop_
_atom_site_label
_atom_site_fract_x
_atom_site_fract_y
_atom_site_fract_z
_atom_site_U_iso_or_equiv
_atom_site_thermal_displace_type
_atom_site_calc_flag
_atom_site_refinement_flags
_atom_site_occupancy
_atom_site_disorder_group
_atom_site_type_symbol
_atom_site_attached_hydrogens
O1 0.2533(5) 0.9300(4) 0.0330(3) 0.1050(10) Uani d . 1 . O 0
O2 0.1696(5) 1.1526(4) 0.0566(3) 0.132(2) Uani d . 1 . O 0
O3 -0.0779(5) 1.2518(3) 0.1565(3) 0.1080(10) Uani d . 1 . O 0
O4 -0.3795(5) 0.9656(4) 0.2080(3) 0.1080(10) Uani d . 1 . O 0
O5 -0.0562(8) 0.6266(5) 0.1288(3) 0.139(2) Uani d . 1 . O 0
O6 -0.3023(7) 0.6555(5) 0.1340(3) 0.142(2) Uani d . 1 . O 0
O7 -0.1521(5) 0.6721(3) 0.4421(2) 0.1000(10) Uani d . 1 . O 0
O8 -0.1544(4) 0.5417(3) 0.3607(2) 0.0900(10) Uani d . 1 . O 0
O9 0.4415(4) 0.6574(3) 0.3716(3) 0.0990(10) Uani d . 1 . O 0
O10 0.4303(3) 0.8538(3) 0.4346(2) 0.0810(10) Uani d . 1 . O 0
O11 0.3170(5) 0.7896(5) 0.5678(3) 0.122(2) Uani d . 1 . O 0
O12 0.1876(4) 1.0441(3) 0.4299(3) 0.0970(10) Uani d . 1 . O 0
C1 0.0365(6) 0.8862(4) 0.1341(3) 0.0800(10) Uani d . 1 . C 0
H1A 0.0666(6) 0.8023(4) 0.1268(3) 0.080 Uiso d R 1 . H 0
C2 0.1229(6) 0.9594(5) 0.0896(3) 0.0840(10) Uani d . 1 . C 0
C3 0.0864(7) 1.0877(5) 0.0974(4) 0.093(2) Uani d . 1 . C 0
C4 -0.0542(6) 1.1328(4) 0.1557(3) 0.0810(10) Uani d . 1 . C 0
C5 -0.1411(6) 1.0592(4) 0.1987(3) 0.0790(10) Uani d . 1 . C 0
H5A -0.2327(6) 1.0944(4) 0.2346(3) 0.080 Uiso d R 1 . H 0
C6 -0.1042(5) 0.9273(4) 0.1964(3) 0.0740(10) Uani d . 1 . C 0
C7 -0.2390(6) 0.8906(5) 0.1746(3) 0.084(2) Uani d . 1 . C 0
H7A -0.2317(6) 0.8958(5) 0.1125(3) 0.080 Uiso d R 1 . H 0
C8 -0.2230(6) 0.7548(5) 0.2229(3) 0.0860(10) Uani d . 1 . C 0
H8A -0.3184(6) 0.7485(5) 0.2582(3) 0.080 Uiso d R 1 . H 0
C9 -0.1009(6) 0.7242(4) 0.2839(3) 0.0750(10) Uani d . 1 . C 0
H9A -0.0066(6) 0.6807(4) 0.2546(3) 0.080 Uiso d R 1 . H 0
C10 -0.0833(5) 0.8475(4) 0.2916(3) 0.0730(10) Uani d . 1 . C 0
H10A -0.1701(5) 0.8809(4) 0.3314(3) 0.080 Uiso d R 1 . H 0
C11 0.0575(5) 0.8468(4) 0.3263(3) 0.0690(10) Uani d . 1 . C 0
C12 0.1868(6) 0.7504(4) 0.3279(3) 0.0750(10) Uani d . 1 . C 0
H12A 0.1914(6) 0.6827(4) 0.3016(3) 0.080 Uiso d R 1 . H 0
C13 0.3106(6) 0.7514(4) 0.3641(3) 0.0760(10) Uani d . 1 . C 0
C14 0.3069(5) 0.8504(4) 0.3991(3) 0.0720(10) Uani d . 1 . C 0
C15 0.1783(6) 0.9501(4) 0.3947(3) 0.0750(10) Uani d . 1 . C 0
C16 0.0558(5) 0.9467(4) 0.3602(3) 0.0740(10) Uani d . 1 . C 0
H16A -0.0339(5) 1.0141(4) 0.3603(3) 0.080 Uiso d R 1 . H 0
C17 0.3075(8) 0.8069(7) 0.0260(4) 0.126(2) Uani d . 1 . C 0
H17A 0.3999(8) 0.7969(7) -0.0149(4) 0.080 Uiso d R 1 . H 0
H17B 0.3278(8) 0.7565(7) 0.0820(4) 0.080 Uiso d R 1 . H 0
H17C 0.2327(8) 0.7832(7) 0.0048(4) 0.080 Uiso d R 1 . H 0
C18 -0.2082(10) 1.3030(6) 0.2155(5) 0.139(3) Uani d . 1 . C 0
H18A -0.2125(10) 1.3874(6) 0.2120(5) 0.080 Uiso d R 1 . H 0
H18B -0.2988(10) 1.2978(6) 0.1978(5) 0.080 Uiso d R 1 . H 0
H18C -0.2011(10) 1.2600(6) 0.2749(5) 0.080 Uiso d R 1 . H 0
C19 -0.5053(7) 0.9575(7) 0.1748(5) 0.131(2) Uani d . 1 . C 0
H19A -0.5991(7) 1.0081(7) 0.1992(5) 0.080 Uiso d R 1 . H 0
H19B -0.4895(7) 0.9838(7) 0.1122(5) 0.080 Uiso d R 1 . H 0
H19C -0.5103(7) 0.8738(7) 0.1883(5) 0.080 Uiso d R 1 . H 0
C20 -0.1904(13) 0.6716(6) 0.1586(5) 0.120(2) Uani d . 1 . C 0
C21A -0.056(3) 0.570(2) 0.0679(17) 0.200(10) Uiso d P 0.432(15) A C 0
H21A 0.051(3) 0.539(2) 0.0492(17) 0.080 Uiso d PR 0.432(15) A H 0
H21B -0.102(3) 0.503(2) 0.0892(17) 0.080 Uiso d PR 0.432(15) A H 0
H21C -0.104(3) 0.623(2) 0.0192(17) 0.080 Uiso d PR 0.432(15) A H 0
C21B -0.2641(15) 0.5952(12) 0.0570(8) 0.136(6) Uiso d P 0.568(15) B C 0
H21D -0.3581(15) 0.5885(12) 0.0444(8) 0.080 Uiso d PR 0.568(15) B H 0
H21E -0.2170(15) 0.6423(12) 0.0067(8) 0.080 Uiso d PR 0.568(15) B H 0
H21F -0.1969(15) 0.5148(12) 0.0703(8) 0.080 Uiso d PR 0.568(15) B H 0
C22 -0.1385(5) 0.6454(4) 0.3721(3) 0.0760(10) Uani d . 1 . C 0
C23 -0.1899(7) 0.4577(5) 0.4407(4) 0.109(2) Uani d . 1 . C 0
H23A -0.1998(7) 0.3823(5) 0.4308(4) 0.080 Uiso d R 1 . H 0
H23B -0.1102(7) 0.4406(5) 0.4758(4) 0.080 Uiso d R 1 . H 0
H23C -0.2843(7) 0.4998(5) 0.4708(4) 0.080 Uiso d R 1 . H 0
C24 0.4578(7) 0.5557(5) 0.3325(5) 0.115(2) Uani d . 1 . C 0
H24A 0.5539(7) 0.4976(5) 0.3416(5) 0.080 Uiso d R 1 . H 0
H24B 0.3768(7) 0.5171(5) 0.3574(5) 0.080 Uiso d R 1 . H 0
H24C 0.4549(7) 0.5845(5) 0.2706(5) 0.080 Uiso d R 1 . H 0
C25 0.4219(6) 0.8216(5) 0.5235(4) 0.0860(10) Uani d . 1 . C 0
C26 0.5541(6) 0.8336(6) 0.5542(4) 0.108(2) Uani d . 1 . C 0
H26A 0.5419(6) 0.8127(6) 0.6172(4) 0.080 Uiso d R 1 . H 0
H26B 0.6445(6) 0.7789(6) 0.5303(4) 0.080 Uiso d R 1 . H 0
H26C 0.5630(6) 0.9162(6) 0.5358(4) 0.080 Uiso d R 1 . H 0
C27 0.0709(7) 1.1524(5) 0.4191(4) 0.095(2) Uani d . 1 . C 0
H27A 0.0895(7) 1.2116(5) 0.4461(4) 0.080 Uiso d R 1 . H 0
H27B 0.0669(7) 1.1846(5) 0.3577(4) 0.080 Uiso d R 1 . H 0
H27C -0.0244(7) 1.1351(5) 0.4465(4) 0.080 Uiso d R 1 . H 0
O13 0.365(3) 0.455(2) 0.1414(18) 0.45(2) Uiso d . 1 . O 0
C28 0.191(3) 0.3986(19) 0.2362(15) 0.310(10) Uiso d . 1 . C 3
C29 0.315(5) 0.418(4) 0.180(3) 0.39(2) Uiso d . 1 . C 0
C30 0.344(2) 0.251(2) 0.1982(14) 0.340(10) Uiso d . 1 . C 3

loop_
_atom_type_symbol
_atom_type_description
_atom_type_scat_dispersion_real
_atom_type_scat_dispersion_imag
_atom_type_scat_source
C C 0.0033 0.0016 'International Tables Vol C Tables 4.2.6.8 and 6.1.1.4'
H H 0.0000 0.0000 'International Tables Vol C Tables 4.2.6.8 and 6.1.1.4'
O O 0.0106 0.0060 'International Tables Vol C Tables 4.2.6.8 and 6.1.1.4'

loop_
_geom_angle_atom_site_label_1
_geom_angle_atom_site_label_2
_geom_angle_atom_site_label_3
_geom_angle
_geom_angle_publ_flag
C2 O1 C17 115.8(4) yes
C4 O3 C18 115.4(4) yes
C19 O4 C7 113.3(5) yes
C20 O5 C21A 108.5(13) yes
C20 O6 C21B 114.7(8) yes
C22 O8 C23 115.4(4) yes
C13 O9 C24 117.8(4) yes
C25 O10 C14 116.3(4) yes
C15 O12 C27 117.0(4) yes
C2 C1 C6 123.2(5) ?
C1 C2 O1 127.5(5) yes
C1 C2 C3 122.1(5) ?
O1 C2 C3 110.5(4) yes
O2 C3 C2 120.6(5) yes
O2 C3 C4 123.0(5) yes
C2 C3 C4 116.4(4) ?
C5 C4 O3 127.8(5) yes
C5 C4 C3 121.0(5) ?
O3 C4 C3 111.2(4) yes
C4 C5 C6 124.5(5) ?
C5 C6 C1 112.7(4) ?
C5 C6 C7 112.5(4) yes
C1 C6 C7 109.7(4) yes
C5 C6 C10 110.5(4) yes
C1 C6 C10 108.9(4) yes
C7 C6 C10 101.9(3) yes
O4 C7 C6 109.9(4) yes
O4 C7 C8 109.7(4) yes
C6 C7 C8 105.3(4) yes
C20 C8 C9 114.5(5) yes
C20 C8 C7 111.0(4) yes
C9 C8 C7 107.0(4) yes
C22 C9 C10 113.2(4) yes
C22 C9 C8 113.5(4) yes
C10 C9 C8 105.5(4) yes
C11 C10 C9 117.3(4) yes
C11 C10 C6 115.2(3) yes
C9 C10 C6 103.0(3) yes
C12 C11 C16 118.0(4) ?
C12 C11 C10 123.4(4) yes
C16 C11 C10 118.6(4) yes
C11 C12 C13 121.3(4) ?
O9 C13 C14 114.5(4) ?
O9 C13 C12 125.3(4) yes
C14 C13 C12 120.2(5) ?
C13 C14 O10 121.0(5) yes
C13 C14 C15 118.6(4) ?
O10 C14 C15 120.4(4) ?
O12 C15 C16 125.7(5) yes
O12 C15 C14 113.7(4) yes
C16 C15 C14 120.5(4) ?
C15 C16 C11 121.3(5) ?
O5 C20 O6 123.0(8) yes
O5 C20 C8 119.4(7) yes
O6 C20 C8 117.5(9) yes
O7 C22 O8 124.1(4) yes
O7 C22 C9 125.8(4) yes
O8 C22 C9 110.1(4) yes
O11 C25 O10 121.8(5) yes
O11 C25 C26 126.4(6) yes
O10 C25 C26 111.7(5) yes
O13 C29 C28 158.(6) ?
O13 C29 C30 123.(5) ?
C28 C29 C30 76.(3) ?

loop_
_geom_bond_atom_site_label_1
_geom_bond_atom_site_label_2
_geom_bond_site_symmetry_2
_geom_bond_distance
_geom_bond_publ_flag
O1 C2 . 1.359(6) yes
O1 C17 . 1.393(7) yes
O2 C3 . 1.225(6) yes
O3 C4 . 1.339(6) yes
O3 C18 . 1.439(7) yes
O4 C19 . 1.409(7) yes
O4 C7 . 1.416(6) yes
O5 C20 . 1.242(9) yes
O5 C21A . 1.29(2) yes
O6 C20 . 1.255(8) yes
O6 C21B . 1.477(12) yes
O7 C22 . 1.191(5) yes
O8 C22 . 1.315(5) yes
O8 C23 . 1.452(6) yes
O9 C13 . 1.376(6) yes
O9 C24 . 1.415(6) yes
O10 C25 . 1.360(6) yes
O10 C14 . 1.386(5) yes
O11 C25 . 1.181(6) yes
O12 C15 . 1.369(5) yes
O12 C27 . 1.398(6) yes
C1 C2 . 1.327(6) yes
C1 C6 . 1.497(7) yes
C2 C3 . 1.459(7) yes
C3 C4 . 1.472(7) yes
C4 C5 . 1.328(6) yes
C5 C6 . 1.478(6) yes
C6 C7 . 1.556(6) yes
C6 C10 . 1.587(6) yes
C7 C8 . 1.562(7) yes
C8 C20 . 1.492(9) yes
C8 C9 . 1.542(7) yes
C9 C22 . 1.518(6) yes
C9 C10 . 1.527(6) yes
C10 C11 . 1.512(6) yes
C11 C12 . 1.378(6) ?
C11 C16 . 1.385(6) ?
C12 C13 . 1.387(7) ?
C13 C14 . 1.379(6) ?
C14 C15 . 1.396(7) ?
C15 C16 . 1.369(7) ?
C25 C26 . 1.460(7) ?
O13 C29 . 0.81(5) ?
C28 C29 . 1.35(4) ?
C29 C30 . 1.85(4) ?

loop_
_geom_torsion_atom_site_label_1
_geom_torsion_atom_site_label_2
_geom_torsion_atom_site_label_3
_geom_torsion_atom_site_label_4
_geom_torsion
C6 C1 C2 O1 178.9(5)
C6 C1 C2 C3 -0.5(8)
C17 O1 C2 C1 -5.0(8)
C17 O1 C2 C3 174.4(5)
C1 C2 C3 O2 178.8(6)
O1 C2 C3 O2 -0.7(8)
C1 C2 C3 C4 -1.6(8)
O1 C2 C3 C4 178.9(4)
C18 O3 C4 C5 4.3(8)
C18 O3 C4 C3 -176.6(5)
O2 C3 C4 C5 -180.0(6)
C2 C3 C4 C5 0.4(7)
O2 C3 C4 O3 0.8(8)
C2 C3 C4 O3 -178.8(4)
O3 C4 C5 C6 -178.0(5)
C3 C4 C5 C6 2.9(8)
C4 C5 C6 C1 -4.7(7)
C4 C5 C6 C7 -129.4(5)
C4 C5 C6 C10 117.4(5)
C2 C1 C6 C5 3.5(7)
C2 C1 C6 C7 129.6(5)
C2 C1 C6 C10 -119.6(5)
C19 O4 C7 C6 166.6(4)
C19 O4 C7 C8 -78.0(5)
C5 C6 C7 O4 -31.7(5)
C1 C6 C7 O4 -158.0(4)
C10 C6 C7 O4 86.7(4)
C5 C6 C7 C8 -149.7(4)
C1 C6 C7 C8 84.0(5)
C10 C6 C7 C8 -31.3(5)
O4 C7 C8 C20 126.3(6)
C6 C7 C8 C20 -115.5(6)
O4 C7 C8 C9 -108.1(4)
C6 C7 C8 C9 10.1(5)
C20 C8 C9 C22 -95.7(5)
C7 C8 C9 C22 140.9(4)
C20 C8 C9 C10 139.8(5)
C7 C8 C9 C10 16.4(5)
C22 C9 C10 C11 71.8(5)
C8 C9 C10 C11 -163.5(4)
C22 C9 C10 C6 -160.6(4)
C8 C9 C10 C6 -35.9(5)
C5 C6 C10 C11 -69.7(5)
C1 C6 C10 C11 54.7(5)
C7 C6 C10 C11 170.6(4)
C5 C6 C10 C9 161.4(4)
C1 C6 C10 C9 -74.2(4)
C7 C6 C10 C9 41.7(5)
C9 C10 C11 C12 18.7(6)
C6 C10 C11 C12 -102.8(5)
C9 C10 C11 C16 -159.8(4)
C6 C10 C11 C16 78.7(5)
C16 C11 C12 C13 1.5(6)
C10 C11 C12 C13 -177.0(4)
C24 O9 C13 C14 -176.2(4)
C24 O9 C13 C12 6.0(7)
C11 C12 C13 O9 177.3(4)
C11 C12 C13 C14 -0.4(7)
O9 C13 C14 O10 2.9(6)
C12 C13 C14 O10 -179.2(4)
O9 C13 C14 C15 -179.8(4)
C12 C13 C14 C15 -1.9(7)
C25 O10 C14 C13 -98.5(5)
C25 O10 C14 C15 84.3(5)
C27 O12 C15 C16 -9.1(7)
C27 O12 C15 C14 173.0(4)
C13 C14 C15 O12 -178.8(4)
O10 C14 C15 O12 -1.5(6)
C13 C14 C15 C16 3.1(7)
O10 C14 C15 C16 -179.6(4)
O12 C15 C16 C11 -179.9(4)
C14 C15 C16 C11 -2.1(7)
C12 C11 C16 C15 -0.2(6)
C10 C11 C16 C15 178.3(4)
C21A O5 C20 O6 3.4(15)
C21A O5 C20 C8 -172.8(13)
C21B O6 C20 O5 -9.2(11)
C21B O6 C20 C8 167.2(7)
C9 C8 C20 O5 -32.6(8)
C7 C8 C20 O5 88.6(7)
C9 C8 C20 O6 150.9(5)
C7 C8 C20 O6 -87.9(6)
C23 O8 C22 O7 -0.4(7)
C23 O8 C22 C9 179.7(4)
C10 C9 C22 O7 -0.9(7)
C8 C9 C22 O7 -121.1(6)
C10 C9 C22 O8 179.0(4)
C8 C9 C22 O8 58.8(5)
C14 O10 C25 O11 1.9(7)
C14 O10 C25 C26 -177.4(4)
